data_7132396
loop_
_publ_author_name
'Gridneva, Tatiana'
'Karimata, Ayumu'
'Bansal, Richa'
'Fayzullin, Robert R.'
'Vasylevskyi, Serhii'
'Bruhacs, Andrew'
'Khusnutdinova, Julia R.'

_publ_section_title
;
 Deep-red photoluminescent mechanoresponsive polymers with dynamic
 Cu<sup>I</sup>-arylamide mechanophores.
;
_journal_issue 2
_journal_name_full 'Chemical communications (Cambridge, England)'
_journal_page_first 212
_journal_page_last 215
_journal_paper_doi 10.1039/d3cc04643e
_journal_volume 60
_journal_year 2023
_chemical_formula_moiety 'C88 H64 Cu4 N4 O2, 3(C4 H8 O)'
_chemical_formula_sum 'C100 H88 Cu4 N4 O5'
_chemical_formula_weight 1679.90
_space_group_crystal_system triclinic
_space_group_IT_number 2
_space_group_name_Hall '-P 1'
_space_group_name_H-M_alt 'P -1'
_atom_sites_solution_hydrogens mixed
_audit_creation_date 2023-04-17
_audit_creation_method
;
Olex2 1.5
(compiled 2023.03.06 svn.rbb2c1857 for OlexSys, GUI svn.r6748)
;
_audit_update_record
;
2023-09-14 deposited with the CCDC.	2023-11-24 downloaded from the CCDC.
;
_cell_angle_alpha 99.545(3)
_cell_angle_beta 104.493(3)
_cell_angle_gamma 110.466(3)
_cell_formula_units_Z 1
_cell_length_a 11.9543(4)
_cell_length_b 12.2544(4)
_cell_length_c 15.0509(5)
_cell_measurement_reflns_used 8997
_cell_measurement_temperature 100
_cell_measurement_theta_max 76.1590
_cell_measurement_theta_min 3.1300
_cell_volume 1920.37(13)
_computing_molecular_graphics 'Olex2 1.5 (Dolomanov et al., 2009)'
_computing_publication_material 'Olex2 1.5 (Dolomanov et al., 2009)'
_computing_structure_refinement 'SHELXL 2019/3 (Sheldrick, 2015)'
_diffrn_ambient_temperature 100
_diffrn_detector 'Hybrid Pixel Array Detector'
_diffrn_detector_area_resol_mean 5.8140
_diffrn_measured_fraction_theta_full 0.993
_diffrn_measured_fraction_theta_max 0.978
_diffrn_measurement_device 'four-circle diffractometer'
_diffrn_measurement_device_type 'XtaLAB AFC12 (RINC): Kappa dual home/near'
_diffrn_radiation_type CuK\a
_diffrn_radiation_wavelength 1.54184
_diffrn_reflns_av_R_equivalents 0.0831
_diffrn_reflns_av_unetI/netI 0.0718
_diffrn_reflns_Laue_measured_fraction_full 0.993
_diffrn_reflns_Laue_measured_fraction_max 0.978
_diffrn_reflns_limit_h_max 14
_diffrn_reflns_limit_h_min -15
_diffrn_reflns_limit_k_max 15
_diffrn_reflns_limit_k_min -15
_diffrn_reflns_limit_l_max 18
_diffrn_reflns_limit_l_min -19
_diffrn_reflns_number 26828
_diffrn_reflns_point_group_measured_fraction_full 0.993
_diffrn_reflns_point_group_measured_fraction_max 0.978
_diffrn_reflns_theta_full 67.684
_diffrn_reflns_theta_max 77.354
_diffrn_reflns_theta_min 4.010
_diffrn_source 'micro-focus sealed X-ray tube'
_exptl_absorpt_coefficient_mu 1.726
_exptl_absorpt_correction_T_max 1.00000
_exptl_absorpt_correction_T_min 0.85038
_exptl_absorpt_correction_type multi-scan
_exptl_absorpt_process_details
;
CrysAlisPro 1.171.42.58a (Rigaku Oxford Diffraction, 2022)
Empirical absorption correction using spherical harmonics,
implemented in SCALE3 ABSPACK scaling algorithm.
;
_exptl_crystal_colour orange
_exptl_crystal_colour_primary orange
_exptl_crystal_density_diffrn 1.453
_exptl_crystal_description block
_exptl_crystal_F_000 872
_exptl_crystal_size_max 0.095
_exptl_crystal_size_mid 0.059
_exptl_crystal_size_min 0.058
_refine_diff_density_max 0.711
_refine_diff_density_min -1.026
_refine_diff_density_rms 0.102
_refine_ls_extinction_method none
_refine_ls_goodness_of_fit_ref 1.062
_refine_ls_hydrogen_treatment constr
_refine_ls_matrix_type full
_refine_ls_number_parameters 552
_refine_ls_number_reflns 7989
_refine_ls_number_restraints 0
_refine_ls_restrained_S_all 1.062
_refine_ls_R_factor_all 0.1020
_refine_ls_R_factor_gt 0.0728
_refine_ls_shift/su_max 0.000
_refine_ls_shift/su_mean 0.000
_refine_ls_structure_factor_coef Fsqd
_refine_ls_weighting_details 'w=1/[\s^2^(Fo^2^)+(0.0684P)^2^+5.5477P] where P=(Fo^2^+2Fc^2^)/3'
_refine_ls_weighting_scheme calc
_refine_ls_wR_factor_gt 0.1636
_refine_ls_wR_factor_ref 0.1773
_reflns_Friedel_coverage 0.000
_reflns_number_gt 5837
_reflns_number_total 7989
_reflns_threshold_expression 'I > 2\s(I)'
_cod_data_source_file d3cc04643e5.cif
_cod_data_source_block rjk1526_auto_pl
_cod_depositor_comments 'Adding full bibliography for 7132392--7132402.cif.'
_cod_original_cell_volume 1920.36(12)
_cod_database_code 7132396
_shelx_shelxl_version_number 2019/3
_shelx_space_group_comment
;
The symmetry employed for this shelxl refinement is uniquely defined
by the following loop, which should always be used as a source of
symmetry information in preference to the above space-group names.
They are only intended as comments.
;
_olex2_refinement_description
;
1. Fixed Uiso
 At 1.2 times of:
  All C(H) groups, All C(H,H) groups, All C(H,H,H,H) groups
2. Others
 Sof(H50C)=Sof(H50D)=Sof(H52C)=Sof(H52D)=Sof(C54)=Sof(H54A)=Sof(H54B)=1-FVAR(1)
 Sof(H50A)=Sof(H50B)=Sof(C51)=Sof(H51A)=Sof(H51B)=Sof(H52A)=Sof(H52B)=FVAR(1)
 Sof(H45C)=Sof(H45D)=Sof(H47C)=Sof(H47D)=Sof(C49)=Sof(H49A)=Sof(H49B)=1-FVAR(2)
 Sof(H45A)=Sof(H45B)=Sof(C46)=Sof(H46A)=Sof(H46B)=Sof(H47A)=Sof(H47B)=FVAR(2)
 Fixed Sof: O2(0.5) C41(0.5) H41A(0.5) H41B(0.5) C42(0.5) H42A(0.5) H42B(0.5)
 C43(0.5) H43A(0.5) H43B(0.5) C44(0.5) H44A(0.5) H44B(0.5)
3.a Riding coordinates:
 C3(H3), C5(H5), C6(H6), C13(H13), C18(H18), C19(H19), C22(H22), C23(H23),
 C26(H26), C27(H27), C28(H28), C39(H39)
3.b Secondary CH2 refined with riding coordinates:
 C50(H50C,H50D), C50(H50A,H50B), C51(H51A,H51B), C52(H52C,H52D), C52(H52A,
 H52B), C53(H53A,H53B), C54(H54A,H54B), C41(H41A,H41B), C42(H42A,H42B),
 C43(H43A,H43B), C44(H44A,H44B), C45(H45C,H45D), C45(H45A,H45B), C46(H46A,H46B),
  C47(H47C,H47D), C47(H47A,H47B), C48(H48A,H48B), C49(H49A,H49B)
3.c Aromatic/amide H refined with riding coordinates:
 C2(H2), C7(H7), C8(H8), C14(H14), C15(H15), C16(H16), C25(H25), C33(H33),
 C34(H34), C35(H35), C36(H36), C38(H38)
;
_olex2_diffrn_ambient_temperature_device 'Oxford Cryosystems'
_olex2_submission_special_instructions 'No special instructions were received'

loop_
_space_group_symop_operation_xyz
'x, y, z'
'-x, -y, -z'

loop_
_atom_site_label
_atom_site_type_symbol
_atom_site_fract_x
_atom_site_fract_y
_atom_site_fract_z
_atom_site_U_iso_or_equiv
_atom_site_adp_type
_atom_site_occupancy
_atom_site_site_symmetry_order
_atom_site_calc_flag
_atom_site_refinement_flags_posn
_atom_site_refinement_flags_adp
_atom_site_refinement_flags_occupancy
_atom_site_disorder_assembly
_atom_site_disorder_group
Cu1 Cu 0.59679(6) 0.15856(6) 0.56417(5) 0.02438(17) Uani 1 1 d . . . . .
Cu2 Cu 0.52735(6) -0.04961(5) 0.61834(5) 0.02380(17) Uani 1 1 d . . . . .
O1 O 0.5654(4) -0.0915(3) 0.7667(3) 0.0401(9) Uani 1 1 d . . . . .
N1 N 0.5700(3) 0.2189(3) 0.4563(3) 0.0238(8) Uani 1 1 d . . . . .
N2 N 0.6268(3) 0.1211(3) 0.6827(3) 0.0246(8) Uani 1 1 d . . . . .
C1 C 0.4885(4) 0.2785(4) 0.4419(3) 0.0212(8) Uani 1 1 d . . . . .
C2 C 0.3867(4) 0.2604(4) 0.4762(3) 0.0249(9) Uani 1 1 d . . . . .
H2 H 0.365673 0.203050 0.509459 0.030 Uiso 1 1 calc R U . . .
C3 C 0.3192(4) 0.3289(4) 0.4596(3) 0.0274(9) Uani 1 1 d . . . . .
H3 H 0.252501 0.318745 0.483200 0.033 Uiso 1 1 d R U . . .
C4 C 0.3435(4) 0.4087(4) 0.4005(3) 0.0250(9) Uani 1 1 d . . . . .
C5 C 0.2651(4) 0.4712(4) 0.3772(3) 0.0281(10) Uani 1 1 d . . . . .
H5 H 0.206755 0.469867 0.408435 0.034 Uiso 1 1 d R U . . .
C6 C 0.2751(4) 0.5348(4) 0.3108(4) 0.0298(10) Uani 1 1 d . . . . .
H6 H 0.226175 0.578749 0.298671 0.036 Uiso 1 1 d R U . . .
C7 C 0.3627(4) 0.5361(4) 0.2636(3) 0.0271(9) Uani 1 1 d . . . . .
H7 H 0.365464 0.573761 0.214916 0.032 Uiso 1 1 calc R U . . .
C8 C 0.4446(4) 0.4820(4) 0.2890(3) 0.0271(9) Uani 1 1 d . . . . .
H8 H 0.503167 0.485382 0.257681 0.033 Uiso 1 1 calc R U . . .
C9 C 0.4423(4) 0.4216(4) 0.3612(3) 0.0236(9) Uani 1 1 d . . . . .
C10 C 0.5263(4) 0.3650(4) 0.3923(3) 0.0238(9) Uani 1 1 d . . . . .
C11 C 0.6447(4) 0.3670(4) 0.3817(3) 0.0231(9) Uani 1 1 d . . . . .
C12 C 0.7415(4) 0.4413(4) 0.3507(3) 0.0257(9) Uani 1 1 d . . . . .
C13 C 0.7479(4) 0.5511(4) 0.3281(3) 0.0280(10) Uani 1 1 d . . . . .
H13 H 0.687589 0.579407 0.336786 0.034 Uiso 1 1 d R U . . .
C14 C 0.8423(5) 0.6163(4) 0.2979(4) 0.0318(10) Uani 1 1 d . . . . .
H14 H 0.843482 0.687408 0.283136 0.038 Uiso 1 1 calc R U . . .
C15 C 0.9373(5) 0.5779(5) 0.2887(4) 0.0370(12) Uani 1 1 d . . . . .
H15 H 0.999488 0.621415 0.265896 0.044 Uiso 1 1 calc R U . . .
C16 C 0.9375(5) 0.4756(5) 0.3137(4) 0.0376(12) Uani 1 1 d . . . . .
H16 H 1.001636 0.451086 0.308940 0.045 Uiso 1 1 calc R U . . .
C17 C 0.8426(4) 0.4062(4) 0.3466(4) 0.0314(10) Uani 1 1 d . . . . .
C18 C 0.8513(5) 0.3057(5) 0.3791(4) 0.0381(12) Uani 1 1 d . . . . .
H18 H 0.917657 0.283923 0.376166 0.046 Uiso 1 1 d R U . . .
C19 C 0.7658(4) 0.2416(4) 0.4170(4) 0.0314(10) Uani 1 1 d . . . . .
H19 H 0.774671 0.180187 0.443025 0.038 Uiso 1 1 d R U . . .
C20 C 0.6645(4) 0.2745(4) 0.4193(3) 0.0248(9) Uani 1 1 d . . . . .
C21 C 0.7512(4) 0.1464(4) 0.7365(3) 0.0264(9) Uani 1 1 d . . . . .
C22 C 0.8325(4) 0.1039(4) 0.7026(4) 0.0284(10) Uani 1 1 d . . . . .
H22 H 0.804004 0.052537 0.641305 0.034 Uiso 1 1 d R U . . .
C23 C 0.9493(4) 0.1317(4) 0.7652(4) 0.0309(10) Uani 1 1 d . . . . .
H23 H 0.996434 0.090676 0.747878 0.037 Uiso 1 1 d R U . . .
C24 C 0.9939(4) 0.2104(4) 0.8584(4) 0.0294(10) Uani 1 1 d . . . . .
C25 C 1.1199(5) 0.2472(5) 0.9183(4) 0.0347(11) Uani 1 1 d . . . . .
H25 H 1.169847 0.211469 0.898524 0.042 Uiso 1 1 calc R U . . .
C26 C 1.1709(5) 0.3333(5) 1.0041(4) 0.0372(12) Uani 1 1 d . . . . .
H26 H 1.255549 0.358042 1.039820 0.045 Uiso 1 1 d R U . . .
C27 C 1.0956(5) 0.3870(5) 1.0332(4) 0.0354(11) Uani 1 1 d . . . . .
H27 H 1.130208 0.449640 1.089569 0.042 Uiso 1 1 d R U . . .
C28 C 0.9716(5) 0.3511(4) 0.9789(4) 0.0308(10) Uani 1 1 d . . . . .
H28 H 0.923831 0.388412 1.000048 0.037 Uiso 1 1 d R U . . .
C29 C 0.9148(4) 0.2592(4) 0.8914(3) 0.0251(9) Uani 1 1 d . . . . .
C30 C 0.7848(4) 0.2156(4) 0.8306(3) 0.0244(9) Uani 1 1 d . . . . .
C31 C 0.6695(4) 0.2266(4) 0.8382(3) 0.0242(9) Uani 1 1 d . . . . .
C32 C 0.6305(4) 0.2739(4) 0.9134(3) 0.0264(9) Uani 1 1 d . . . . .
C33 C 0.7015(5) 0.3115(4) 1.0125(4) 0.0323(10) Uani 1 1 d . . . . .
H33 H 0.776217 0.300788 1.031951 0.039 Uiso 1 1 calc R U . . .
C34 C 0.6626(5) 0.3635(5) 1.0805(4) 0.0385(12) Uani 1 1 d . . . . .
H34 H 0.710476 0.386867 1.144937 0.046 Uiso 1 1 calc R U . . .
C35 C 0.5506(6) 0.3811(5) 1.0525(4) 0.0439(13) Uani 1 1 d . . . . .
H35 H 0.527775 0.422196 1.097584 0.053 Uiso 1 1 calc R U . . .
C36 C 0.4753(5) 0.3378(5) 0.9591(4) 0.0383(12) Uani 1 1 d . . . . .
H36 H 0.399455 0.346943 0.941515 0.046 Uiso 1 1 calc R U . . .
C37 C 0.5101(5) 0.2793(4) 0.8884(4) 0.0313(10) Uani 1 1 d . . . . .
C38 C 0.4234(4) 0.2243(4) 0.7927(4) 0.0280(10) Uani 1 1 d . . . . .
H38 H 0.344880 0.228301 0.777213 0.034 Uiso 1 1 calc R U . . .
C39 C 0.4549(4) 0.1659(4) 0.7236(3) 0.0285(10) Uani 1 1 d . . . . .
H39 H 0.395891 0.121469 0.663289 0.034 Uiso 1 1 d R U . . .
C40 C 0.5787(4) 0.1713(4) 0.7481(3) 0.0266(9) Uani 1 1 d . . . . .
C50 C 0.6703(7) -0.1184(7) 0.8119(5) 0.0570(17) Uani 1 1 d . . . . .
H50C H 0.669654 -0.187474 0.769277 0.068 Uiso 0.53(3) 1 calc R U P A 2
H50D H 0.749247 -0.049494 0.824246 0.068 Uiso 0.53(3) 1 calc R U P A 2
H50A H 0.644757 -0.205453 0.797138 0.068 Uiso 0.47(3) 1 calc R U P A 1
H50B H 0.739899 -0.084009 0.788664 0.068 Uiso 0.47(3) 1 calc R U P A 1
C51 C 0.7083(17) -0.0679(18) 0.9109(11) 0.055(5) Uani 0.47(3) 1 d . . P A 1
H51A H 0.774272 0.013519 0.930455 0.066 Uiso 0.47(3) 1 calc R U P A 1
H51B H 0.739891 -0.117180 0.945295 0.066 Uiso 0.47(3) 1 calc R U P A 1
C52 C 0.5877(7) -0.0659(8) 0.9302(5) 0.0636(19) Uani 1 1 d . . . . .
H52C H 0.543900 -0.097053 0.972751 0.076 Uiso 0.53(3) 1 calc R U P A 2
H52D H 0.643050 0.019415 0.959107 0.076 Uiso 0.53(3) 1 calc R U P A 2
H52A H 0.553472 -0.128831 0.959516 0.076 Uiso 0.47(3) 1 calc R U P A 1
H52B H 0.605515 0.012183 0.971451 0.076 Uiso 0.47(3) 1 calc R U P A 1
C53 C 0.4966(6) -0.0891(5) 0.8311(5) 0.0450(13) Uani 1 1 d . . . . .
H53A H 0.424093 -0.165877 0.813900 0.054 Uiso 1 1 calc R U . . .
H53B H 0.466773 -0.025047 0.829708 0.054 Uiso 1 1 calc R U . . .
C54 C 0.6625(12) -0.1444(15) 0.8988(9) 0.040(4) Uani 0.53(3) 1 d . . P A 2
H54A H 0.745879 -0.117779 0.945633 0.048 Uiso 0.53(3) 1 calc R U P A 2
H54B H 0.615202 -0.230342 0.889153 0.048 Uiso 0.53(3) 1 calc R U P A 2
O2 O 0.1488(7) 0.0018(6) 0.5183(6) 0.0374(16) Uani 0.5 1 d . . P B -1
C41 C 0.1316(13) 0.0990(12) 0.5711(9) 0.035(2) Uani 0.5 1 d . . P B -1
H41A H 0.196095 0.176892 0.576472 0.042 Uiso 0.5 1 calc R U P B -1
H41B H 0.133892 0.091788 0.634725 0.042 Uiso 0.5 1 calc R U P B -1
C42 C -0.003(4) 0.084(3) 0.510(3) 0.073(13) Uani 0.5 1 d . . P B -1
H42A H -0.043515 0.114798 0.550081 0.088 Uiso 0.5 1 calc R U P B -1
H42B H 0.002449 0.125688 0.460986 0.088 Uiso 0.5 1 calc R U P B -1
C43 C -0.0730(12) -0.0495(13) 0.4672(11) 0.045(3) Uani 0.5 1 d . . P B -1
H43A H -0.138858 -0.081786 0.494373 0.054 Uiso 0.5 1 calc R U P B -1
H43B H -0.112013 -0.068207 0.398599 0.054 Uiso 0.5 1 calc R U P B -1
C44 C 0.019(2) -0.101(2) 0.4885(15) 0.033(4) Uani 0.5 1 d . . P B -1
H44A H 0.005923 -0.162656 0.432579 0.039 Uiso 0.5 1 calc R U P B -1
H44B H 0.010472 -0.138868 0.539802 0.039 Uiso 0.5 1 calc R U P B -1
O3 O 0.9184(4) 0.0683(4) 0.2599(4) 0.0547(11) Uani 1 1 d . . . . .
C45 C 0.8306(6) 0.0673(7) 0.1744(6) 0.0636(19) Uani 1 1 d . . . . .
H45C H 0.801270 0.130992 0.186312 0.076 Uiso 0.28(3) 1 calc R U P C 2
H45D H 0.758376 -0.010475 0.146368 0.076 Uiso 0.28(3) 1 calc R U P C 2
H45A H 0.765445 0.089300 0.189032 0.076 Uiso 0.72(3) 1 calc R U P C 1
H45B H 0.790539 -0.012432 0.128833 0.076 Uiso 0.72(3) 1 calc R U P C 1
C46 C 0.9077(11) 0.1582(15) 0.1357(10) 0.068(4) Uani 0.72(3) 1 d . . P C 1
H46A H 0.905679 0.236381 0.157252 0.081 Uiso 0.72(3) 1 calc R U P C 1
H46B H 0.876984 0.132417 0.066420 0.081 Uiso 0.72(3) 1 calc R U P C 1
C47 C 1.0376(8) 0.1646(10) 0.1741(7) 0.086(3) Uani 1 1 d . . . . .
H47C H 1.056359 0.248855 0.176221 0.103 Uiso 0.28(3) 1 calc R U P C 2
H47D H 1.103436 0.145709 0.157558 0.103 Uiso 0.28(3) 1 calc R U P C 2
H47A H 1.048785 0.099727 0.135923 0.103 Uiso 0.72(3) 1 calc R U P C 1
H47B H 1.101282 0.242094 0.177690 0.103 Uiso 0.72(3) 1 calc R U P C 1
C48 C 1.0416(6) 0.1499(6) 0.2696(5) 0.0537(16) Uani 1 1 d . . . . .
H48A H 1.103054 0.117577 0.292843 0.064 Uiso 1 1 calc R U . . .
H48B H 1.064848 0.227378 0.314333 0.064 Uiso 1 1 calc R U . . .
C49 C 0.925(3) 0.094(3) 0.104(2) 0.066(10) Uani 0.28(3) 1 d . . P C 2
H49A H 0.924709 0.019341 0.069968 0.079 Uiso 0.28(3) 1 calc R U P C 2
H49B H 0.900267 0.136454 0.059402 0.079 Uiso 0.28(3) 1 calc R U P C 2

loop_
_atom_site_aniso_label
_atom_site_aniso_U_11
_atom_site_aniso_U_22
_atom_site_aniso_U_33
_atom_site_aniso_U_23
_atom_site_aniso_U_13
_atom_site_aniso_U_12
Cu1 0.0268(3) 0.0216(3) 0.0279(4) 0.0097(3) 0.0098(3) 0.0118(3)
Cu2 0.0264(3) 0.0196(3) 0.0287(4) 0.0082(3) 0.0104(3) 0.0116(3)
O1 0.047(2) 0.046(2) 0.033(2) 0.0157(17) 0.0138(17) 0.0232(18)
N1 0.0254(18) 0.0252(18) 0.027(2) 0.0120(15) 0.0108(15) 0.0141(15)
N2 0.0273(19) 0.0251(18) 0.024(2) 0.0071(15) 0.0085(15) 0.0140(15)
C1 0.024(2) 0.0231(19) 0.021(2) 0.0097(16) 0.0116(16) 0.0100(17)
C2 0.028(2) 0.024(2) 0.029(2) 0.0137(18) 0.0139(18) 0.0118(18)
C3 0.027(2) 0.028(2) 0.032(3) 0.0106(19) 0.0135(19) 0.0138(19)
C4 0.029(2) 0.023(2) 0.026(2) 0.0069(17) 0.0100(18) 0.0121(18)
C5 0.026(2) 0.028(2) 0.032(3) 0.0085(19) 0.0082(19) 0.0152(19)
C6 0.029(2) 0.025(2) 0.035(3) 0.0057(19) 0.0041(19) 0.0158(19)
C7 0.030(2) 0.021(2) 0.031(2) 0.0106(18) 0.0096(19) 0.0102(18)
C8 0.027(2) 0.023(2) 0.032(2) 0.0071(18) 0.0097(19) 0.0115(18)
C9 0.026(2) 0.0197(19) 0.025(2) 0.0050(17) 0.0074(17) 0.0100(17)
C10 0.025(2) 0.024(2) 0.025(2) 0.0075(17) 0.0085(17) 0.0124(17)
C11 0.026(2) 0.0190(19) 0.027(2) 0.0098(17) 0.0121(18) 0.0093(17)
C12 0.025(2) 0.024(2) 0.027(2) 0.0073(18) 0.0086(18) 0.0088(18)
C13 0.026(2) 0.025(2) 0.034(3) 0.0090(19) 0.0123(19) 0.0101(18)
C14 0.033(2) 0.027(2) 0.041(3) 0.015(2) 0.020(2) 0.010(2)
C15 0.028(2) 0.037(3) 0.050(3) 0.020(2) 0.019(2) 0.011(2)
C16 0.027(2) 0.043(3) 0.053(3) 0.022(3) 0.018(2) 0.019(2)
C17 0.029(2) 0.033(2) 0.037(3) 0.015(2) 0.013(2) 0.016(2)
C18 0.034(3) 0.043(3) 0.055(3) 0.028(3) 0.022(2) 0.025(2)
C19 0.027(2) 0.031(2) 0.044(3) 0.018(2) 0.013(2) 0.016(2)
C20 0.026(2) 0.024(2) 0.028(2) 0.0093(18) 0.0090(18) 0.0124(18)
C21 0.025(2) 0.024(2) 0.030(2) 0.0051(18) 0.0063(18) 0.0114(18)
C22 0.031(2) 0.027(2) 0.030(2) 0.0093(18) 0.0119(19) 0.0122(19)
C23 0.029(2) 0.032(2) 0.037(3) 0.009(2) 0.014(2) 0.016(2)
C24 0.028(2) 0.026(2) 0.035(3) 0.0117(19) 0.010(2) 0.0106(19)
C25 0.027(2) 0.036(2) 0.042(3) 0.012(2) 0.010(2) 0.014(2)
C26 0.027(2) 0.047(3) 0.036(3) 0.014(2) 0.008(2) 0.015(2)
C27 0.030(2) 0.038(3) 0.032(3) 0.005(2) 0.007(2) 0.011(2)
C28 0.031(2) 0.033(2) 0.030(3) 0.010(2) 0.011(2) 0.014(2)
C29 0.026(2) 0.023(2) 0.027(2) 0.0095(17) 0.0081(18) 0.0098(17)
C30 0.030(2) 0.022(2) 0.025(2) 0.0084(17) 0.0087(18) 0.0133(18)
C31 0.029(2) 0.0218(19) 0.027(2) 0.0102(17) 0.0135(18) 0.0117(17)
C32 0.030(2) 0.025(2) 0.031(2) 0.0106(18) 0.0167(19) 0.0136(18)
C33 0.034(2) 0.034(2) 0.030(3) 0.007(2) 0.012(2) 0.015(2)
C34 0.044(3) 0.045(3) 0.026(3) 0.007(2) 0.016(2) 0.016(2)
C35 0.048(3) 0.053(3) 0.039(3) 0.005(3) 0.023(3) 0.027(3)
C36 0.038(3) 0.045(3) 0.041(3) 0.013(2) 0.020(2) 0.023(2)
C37 0.032(2) 0.031(2) 0.033(3) 0.006(2) 0.015(2) 0.015(2)
C38 0.026(2) 0.029(2) 0.037(3) 0.013(2) 0.0156(19) 0.0147(19)
C39 0.027(2) 0.033(2) 0.026(2) 0.0089(19) 0.0064(18) 0.0151(19)
C40 0.031(2) 0.021(2) 0.032(3) 0.0095(18) 0.0130(19) 0.0132(18)
C50 0.080(5) 0.067(4) 0.046(4) 0.020(3) 0.021(3) 0.054(4)
C51 0.075(10) 0.033(10) 0.052(9) 0.015(6) 0.009(7) 0.023(8)
C52 0.067(4) 0.098(6) 0.059(4) 0.044(4) 0.037(4) 0.050(4)
C53 0.043(3) 0.040(3) 0.058(4) 0.018(3) 0.024(3) 0.017(2)
C54 0.044(7) 0.045(9) 0.051(7) 0.027(6) 0.025(5) 0.029(6)
O2 0.032(4) 0.032(4) 0.051(5) 0.011(3) 0.018(3) 0.014(3)
C41 0.036(7) 0.042(7) 0.033(6) 0.011(5) 0.014(5) 0.020(5)
C42 0.10(2) 0.051(15) 0.080(18) 0.016(11) 0.033(13) 0.038(12)
C43 0.029(7) 0.051(8) 0.055(9) 0.016(7) 0.009(6) 0.021(6)
C44 0.044(8) 0.020(7) 0.021(7) 0.006(5) 0.011(6) -0.004(8)
O3 0.047(2) 0.053(2) 0.067(3) 0.019(2) 0.020(2) 0.024(2)
C45 0.045(3) 0.053(4) 0.083(5) 0.022(4) 0.006(3) 0.018(3)
C46 0.071(7) 0.071(9) 0.071(8) 0.042(7) 0.018(6) 0.036(6)
C47 0.063(5) 0.120(8) 0.085(6) 0.049(6) 0.033(5) 0.034(5)
C48 0.042(3) 0.042(3) 0.075(5) 0.013(3) 0.017(3) 0.019(3)
C49 0.09(2) 0.039(14) 0.08(2) 0.031(13) 0.021(15) 0.027(14)

loop_
_atom_type_symbol
_atom_type_description
_atom_type_scat_dispersion_real
_atom_type_scat_dispersion_imag
_atom_type_scat_source
C C 0.0181 0.0091 'International Tables Vol C Tables 4.2.6.8 and 6.1.1.4'
H H 0.0000 0.0000 'International Tables Vol C Tables 4.2.6.8 and 6.1.1.4'
Cu Cu -1.9646 0.5888 'International Tables Vol C Tables 4.2.6.8 and 6.1.1.4'
N N 0.0311 0.0180 'International Tables Vol C Tables 4.2.6.8 and 6.1.1.4'
O O 0.0492 0.0322 'International Tables Vol C Tables 4.2.6.8 and 6.1.1.4'

loop_
_geom_angle_atom_site_label_1
_geom_angle_atom_site_label_2
_geom_angle_atom_site_label_3
_geom_angle
_geom_angle_site_symmetry_1
_geom_angle_site_symmetry_3
_geom_angle_publ_flag
Cu2 Cu1 Cu2 94.51(3) 2_656 . ?
N1 Cu1 Cu2 142.19(12) . . ?
N1 Cu1 Cu2 47.85(11) . 2_656 ?
N2 Cu1 Cu2 45.29(11) . . ?
N2 Cu1 Cu2 139.78(12) . 2_656 ?
N2 Cu1 N1 171.42(16) . . ?
Cu1 Cu2 Cu1 85.49(3) 2_656 . ?
O1 Cu2 Cu1 133.55(10) . . ?
O1 Cu2 Cu1 140.92(10) . 2_656 ?
N1 Cu2 Cu1 131.41(11) 2_656 . ?
N1 Cu2 Cu1 46.07(11) 2_656 2_656 ?
N1 Cu2 O1 95.02(15) 2_656 . ?
N2 Cu2 Cu1 129.58(12) . 2_656 ?
N2 Cu2 Cu1 44.10(12) . . ?
N2 Cu2 O1 89.44(15) . . ?
N2 Cu2 N1 175.16(17) . 2_656 ?
C50 O1 Cu2 124.9(4) . . ?
C53 O1 Cu2 127.8(3) . . ?
C53 O1 C50 107.1(4) . . ?
Cu1 N1 Cu2 86.08(15) . 2_656 ?
C1 N1 Cu1 120.4(3) . . ?
C1 N1 Cu2 107.5(3) . 2_656 ?
C20 N1 Cu1 124.4(3) . . ?
C20 N1 Cu2 109.6(3) . 2_656 ?
C20 N1 C1 105.4(3) . . ?
Cu1 N2 Cu2 90.61(16) . . ?
C21 N2 Cu1 118.7(3) . . ?
C21 N2 Cu2 112.9(3) . . ?
C21 N2 C40 104.9(4) . . ?
C40 N2 Cu1 115.6(3) . . ?
C40 N2 Cu2 114.3(3) . . ?
N1 C1 C10 111.2(4) . . ?
C2 C1 N1 125.3(4) . . ?
C2 C1 C10 123.5(4) . . ?
C1 C2 H2 120.8 . . ?
C3 C2 C1 118.4(4) . . ?
C3 C2 H2 120.8 . . ?
C2 C3 H3 119.1 . . ?
C2 C3 C4 120.9(4) . . ?
C4 C3 H3 119.8 . . ?
C5 C4 C3 120.1(4) . . ?
C5 C4 C9 119.5(4) . . ?
C9 C4 C3 120.3(4) . . ?
C4 C5 H5 119.2 . . ?
C6 C5 C4 121.2(4) . . ?
C6 C5 H5 119.5 . . ?
C5 C6 H6 120.3 . . ?
C5 C6 C7 119.3(4) . . ?
C7 C6 H6 120.4 . . ?
C6 C7 H7 119.8 . . ?
C8 C7 C6 120.4(4) . . ?
C8 C7 H7 119.8 . . ?
C7 C8 H8 119.0 . . ?
C7 C8 C9 121.9(4) . . ?
C9 C8 H8 119.0 . . ?
C4 C9 C10 118.0(4) . . ?
C8 C9 C4 117.0(4) . . ?
C8 C9 C10 124.9(4) . . ?
C1 C10 C9 117.3(4) . . ?
C1 C10 C11 106.1(4) . . ?
C9 C10 C11 136.5(4) . . ?
C12 C11 C10 136.3(4) . . ?
C20 C11 C10 105.6(4) . . ?
C20 C11 C12 117.9(4) . . ?
C13 C12 C11 124.9(4) . . ?
C13 C12 C17 117.1(4) . . ?
C17 C12 C11 117.9(4) . . ?
C12 C13 H13 118.1 . . ?
C14 C13 C12 121.5(4) . . ?
C14 C13 H13 120.3 . . ?
C13 C14 H14 119.5 . . ?
C13 C14 C15 121.1(5) . . ?
C15 C14 H14 119.5 . . ?
C14 C15 H15 120.4 . . ?
C16 C15 C14 119.1(5) . . ?
C16 C15 H15 120.4 . . ?
C15 C16 H16 119.2 . . ?
C15 C16 C17 121.7(5) . . ?
C17 C16 H16 119.2 . . ?
C16 C17 C12 119.3(4) . . ?
C16 C17 C18 120.1(4) . . ?
C18 C17 C12 120.6(4) . . ?
C17 C18 H18 119.8 . . ?
C19 C18 C17 121.5(4) . . ?
C19 C18 H18 118.7 . . ?
C18 C19 H19 122.0 . . ?
C18 C19 C20 117.9(4) . . ?
C20 C19 H19 120.1 . . ?
N1 C20 C11 111.5(4) . . ?
N1 C20 C19 125.0(4) . . ?
C19 C20 C11 123.5(4) . . ?
N2 C21 C22 124.8(4) . . ?
N2 C21 C30 111.8(4) . . ?
C30 C21 C22 123.4(4) . . ?
C21 C22 H22 120.6 . . ?
C23 C22 C21 117.8(4) . . ?
C23 C22 H22 121.3 . . ?
C22 C23 H23 118.2 . . ?
C22 C23 C24 121.8(4) . . ?
C24 C23 H23 119.6 . . ?
C23 C24 C29 120.5(4) . . ?
C25 C24 C23 120.5(4) . . ?
C25 C24 C29 118.9(4) . . ?
C24 C25 H25 118.9 . . ?
C26 C25 C24 122.3(5) . . ?
C26 C25 H25 118.9 . . ?
C25 C26 H26 119.5 . . ?
C25 C26 C27 118.6(5) . . ?
C27 C26 H26 121.8 . . ?
C26 C27 H27 119.9 . . ?
C28 C27 C26 121.1(5) . . ?
C28 C27 H27 119.0 . . ?
C27 C28 H28 119.2 . . ?
C27 C28 C29 121.7(5) . . ?
C29 C28 H28 119.1 . . ?
C24 C29 C30 117.6(4) . . ?
C28 C29 C24 117.2(4) . . ?
C28 C29 C30 125.0(4) . . ?
C21 C30 C29 117.7(4) . . ?
C21 C30 C31 105.3(4) . . ?
C29 C30 C31 136.9(4) . . ?
C32 C31 C30 136.3(4) . . ?
C40 C31 C30 106.7(4) . . ?
C40 C31 C32 117.0(4) . . ?
C33 C32 C31 124.8(4) . . ?
C37 C32 C31 118.4(4) . . ?
C37 C32 C33 116.8(4) . . ?
C32 C33 H33 119.1 . . ?
C34 C33 C32 121.8(5) . . ?
C34 C33 H33 119.1 . . ?
C33 C34 H34 120.1 . . ?
C33 C34 C35 119.9(5) . . ?
C35 C34 H34 120.1 . . ?
C34 C35 H35 120.0 . . ?
C36 C35 C34 119.9(5) . . ?
C36 C35 H35 120.0 . . ?
C35 C36 H36 119.4 . . ?
C35 C36 C37 121.3(5) . . ?
C37 C36 H36 119.4 . . ?
C32 C37 C38 120.5(4) . . ?
C36 C37 C32 119.6(5) . . ?
C36 C37 C38 119.9(4) . . ?
C37 C38 H38 119.7 . . ?
C39 C38 C37 120.7(4) . . ?
C39 C38 H38 119.7 . . ?
C38 C39 H39 121.5 . . ?
C38 C39 C40 117.7(4) . . ?
C40 C39 H39 120.8 . . ?
C31 C40 N2 111.1(4) . . ?
C31 C40 C39 124.9(4) . . ?
C39 C40 N2 123.9(4) . . ?
O1 C50 H50C 109.5 . . ?
O1 C50 H50D 109.5 . . ?
O1 C50 H50A 110.1 . . ?
O1 C50 H50B 110.1 . . ?
H50C C50 H50D 108.1 . . ?
H50A C50 H50B 108.4 . . ?
C51 C50 O1 108.0(8) . . ?
C51 C50 H50A 110.1 . . ?
C51 C50 H50B 110.1 . . ?
C54 C50 O1 110.7(6) . . ?
C54 C50 H50C 109.5 . . ?
C54 C50 H50D 109.5 . . ?
C50 C51 H51A 110.7 . . ?
C50 C51 H51B 110.7 . . ?
C50 C51 C52 105.2(11) . . ?
H51A C51 H51B 108.8 . . ?
C52 C51 H51A 110.7 . . ?
C52 C51 H51B 110.7 . . ?
C51 C52 H52A 111.0 . . ?
C51 C52 H52B 111.0 . . ?
H52C C52 H52D 109.8 . . ?
H52A C52 H52B 109.0 . . ?
C53 C52 C51 103.7(7) . . ?
C53 C52 H52C 112.2 . . ?
C53 C52 H52D 112.2 . . ?
C53 C52 H52A 111.0 . . ?
C53 C52 H52B 111.0 . . ?
C53 C52 C54 97.7(6) . . ?
C54 C52 H52C 112.2 . . ?
C54 C52 H52D 112.2 . . ?
O1 C53 C52 106.6(5) . . ?
O1 C53 H53A 110.4 . . ?
O1 C53 H53B 110.4 . . ?
C52 C53 H53A 110.4 . . ?
C52 C53 H53B 110.4 . . ?
H53A C53 H53B 108.6 . . ?
C50 C54 C52 101.2(8) . . ?
C50 C54 H54A 111.5 . . ?
C50 C54 H54B 111.5 . . ?
C52 C54 H54A 111.5 . . ?
C52 C54 H54B 111.5 . . ?
H54A C54 H54B 109.3 . . ?
C41 O2 C44 101.9(14) . . ?
O2 C41 H41A 111.1 . . ?
O2 C41 H41B 111.1 . . ?
O2 C41 C42 103.3(17) . . ?
H41A C41 H41B 109.1 . . ?
C42 C41 H41A 111.1 . . ?
C42 C41 H41B 111.1 . . ?
C41 C42 H42A 111.0 . . ?
C41 C42 H42B 111.0 . . ?
H42A C42 H42B 109.0 . . ?
C43 C42 C41 104(2) . . ?
C43 C42 H42A 111.0 . . ?
C43 C42 H42B 111.0 . . ?
C42 C43 H43A 110.4 . . ?
C42 C43 H43B 110.4 . . ?
H43A C43 H43B 108.6 . . ?
C44 C43 C42 107(2) . . ?
C44 C43 H43A 110.4 . . ?
C44 C43 H43B 110.4 . . ?
O2 C44 H44A 110.3 . . ?
O2 C44 H44B 110.3 . . ?
C43 C44 O2 106.9(18) . . ?
C43 C44 H44A 110.3 . . ?
C43 C44 H44B 110.3 . . ?
H44A C44 H44B 108.6 . . ?
C48 O3 C45 108.5(5) . . ?
O3 C45 H45C 111.7 . . ?
O3 C45 H45D 111.7 . . ?
O3 C45 H45A 110.7 . . ?
O3 C45 H45B 110.7 . . ?
O3 C45 C46 105.3(6) . . ?
O3 C45 C49 100.5(11) . . ?
H45C C45 H45D 109.4 . . ?
H45A C45 H45B 108.8 . . ?
C46 C45 H45A 110.7 . . ?
C46 C45 H45B 110.7 . . ?
C49 C45 H45C 111.7 . . ?
C49 C45 H45D 111.7 . . ?
C45 C46 H46A 110.9 . . ?
C45 C46 H46B 110.9 . . ?
C45 C46 C47 104.4(8) . . ?
H46A C46 H46B 108.9 . . ?
C47 C46 H46A 110.9 . . ?
C47 C46 H46B 110.9 . . ?
C46 C47 H47A 111.6 . . ?
C46 C47 H47B 111.6 . . ?
H47C C47 H47D 107.6 . . ?
H47A C47 H47B 109.4 . . ?
C48 C47 C46 101.0(8) . . ?
C48 C47 H47C 108.7 . . ?
C48 C47 H47D 108.7 . . ?
C48 C47 H47A 111.6 . . ?
C48 C47 H47B 111.6 . . ?
C49 C47 H47C 108.7 . . ?
C49 C47 H47D 108.7 . . ?
C49 C47 C48 114.1(14) . . ?
O3 C48 C47 106.5(6) . . ?
O3 C48 H48A 110.4 . . ?
O3 C48 H48B 110.4 . . ?
C47 C48 H48A 110.4 . . ?
C47 C48 H48B 110.4 . . ?
H48A C48 H48B 108.6 . . ?
C45 C49 H49A 112.0 . . ?
C45 C49 H49B 112.0 . . ?
C47 C49 C45 99(2) . . ?
C47 C49 H49A 112.0 . . ?
C47 C49 H49B 112.0 . . ?
H49A C49 H49B 109.7 . . ?

loop_
_geom_bond_atom_site_label_1
_geom_bond_atom_site_label_2
_geom_bond_distance
_geom_bond_site_symmetry_2
_geom_bond_publ_flag
Cu1 Cu2 2.6245(9) 2_656 ?
Cu1 Cu2 2.7219(9) . ?
Cu1 N1 1.895(4) . ?
Cu1 N2 1.894(4) . ?
Cu2 O1 2.344(4) . ?
Cu2 N1 1.950(4) 2_656 ?
Cu2 N2 1.934(4) . ?
O1 C50 1.442(7) . ?
O1 C53 1.422(7) . ?
N1 C1 1.405(5) . ?
N1 C20 1.397(6) . ?
N2 C21 1.398(6) . ?
N2 C40 1.417(6) . ?
C1 C2 1.400(6) . ?
C1 C10 1.407(6) . ?
C2 H2 0.9300 . ?
C2 C3 1.364(6) . ?
C3 H3 0.9305 . ?
C3 C4 1.432(7) . ?
C4 C5 1.420(6) . ?
C4 C9 1.422(6) . ?
C5 H5 0.9305 . ?
C5 C6 1.368(7) . ?
C6 H6 0.9297 . ?
C6 C7 1.402(7) . ?
C7 H7 0.9300 . ?
C7 C8 1.376(6) . ?
C8 H8 0.9300 . ?
C8 C9 1.414(7) . ?
C9 C10 1.438(6) . ?
C10 C11 1.456(6) . ?
C11 C12 1.435(6) . ?
C11 C20 1.412(6) . ?
C12 C13 1.423(6) . ?
C12 C17 1.429(6) . ?
C13 H13 0.9299 . ?
C13 C14 1.366(7) . ?
C14 H14 0.9300 . ?
C14 C15 1.401(7) . ?
C15 H15 0.9300 . ?
C15 C16 1.368(7) . ?
C16 H16 0.9300 . ?
C16 C17 1.415(7) . ?
C17 C18 1.426(7) . ?
C18 H18 0.9295 . ?
C18 C19 1.366(7) . ?
C19 H19 0.9299 . ?
C19 C20 1.409(6) . ?
C21 C22 1.411(6) . ?
C21 C30 1.401(6) . ?
C22 H22 0.9295 . ?
C22 C23 1.362(7) . ?
C23 H23 0.9309 . ?
C23 C24 1.413(7) . ?
C24 C25 1.413(7) . ?
C24 C29 1.426(6) . ?
C25 H25 0.9300 . ?
C25 C26 1.363(8) . ?
C26 H26 0.9296 . ?
C26 C27 1.396(7) . ?
C27 H27 0.9307 . ?
C27 C28 1.371(7) . ?
C28 H28 0.9289 . ?
C28 C29 1.410(7) . ?
C29 C30 1.444(6) . ?
C30 C31 1.461(6) . ?
C31 C32 1.439(6) . ?
C31 C40 1.386(7) . ?
C32 C33 1.422(7) . ?
C32 C37 1.422(6) . ?
C33 H33 0.9300 . ?
C33 C34 1.379(7) . ?
C34 H34 0.9300 . ?
C34 C35 1.402(8) . ?
C35 H35 0.9300 . ?
C35 C36 1.361(8) . ?
C36 H36 0.9300 . ?
C36 C37 1.414(7) . ?
C37 C38 1.430(7) . ?
C38 H38 0.9300 . ?
C38 C39 1.368(7) . ?
C39 H39 0.9302 . ?
C39 C40 1.408(6) . ?
C50 H50C 0.9700 . ?
C50 H50D 0.9700 . ?
C50 H50A 0.9700 . ?
C50 H50B 0.9700 . ?
C50 C51 1.403(16) . ?
C50 C54 1.415(13) . ?
C51 H51A 0.9700 . ?
C51 H51B 0.9700 . ?
C51 C52 1.547(18) . ?
C52 H52C 0.9700 . ?
C52 H52D 0.9700 . ?
C52 H52A 0.9700 . ?
C52 H52B 0.9700 . ?
C52 C53 1.523(9) . ?
C52 C54 1.616(13) . ?
C53 H53A 0.9700 . ?
C53 H53B 0.9700 . ?
C54 H54A 0.9700 . ?
C54 H54B 0.9700 . ?
O2 C41 1.427(13) . ?
O2 C44 1.52(2) . ?
C41 H41A 0.9700 . ?
C41 H41B 0.9700 . ?
C41 C42 1.57(4) . ?
C42 H42A 0.9700 . ?
C42 H42B 0.9700 . ?
C42 C43 1.49(4) . ?
C43 H43A 0.9700 . ?
C43 H43B 0.9700 . ?
C43 C44 1.45(4) . ?
C44 H44A 0.9700 . ?
C44 H44B 0.9700 . ?
O3 C45 1.438(8) . ?
O3 C48 1.415(7) . ?
C45 H45C 0.9700 . ?
C45 H45D 0.9700 . ?
C45 H45A 0.9700 . ?
C45 H45B 0.9700 . ?
C45 C46 1.481(13) . ?
C45 C49 1.71(4) . ?
C46 H46A 0.9700 . ?
C46 H46B 0.9700 . ?
C46 C47 1.484(14) . ?
C47 H47C 0.9700 . ?
C47 H47D 0.9700 . ?
C47 H47A 0.9700 . ?
C47 H47B 0.9700 . ?
C47 C48 1.470(11) . ?
C47 C49 1.36(3) . ?
C48 H48A 0.9700 . ?
C48 H48B 0.9700 . ?
C49 H49A 0.9700 . ?
C49 H49B 0.9700 . ?

loop_
_geom_torsion_atom_site_label_1
_geom_torsion_atom_site_label_2
_geom_torsion_atom_site_label_3
_geom_torsion_atom_site_label_4
_geom_torsion
_geom_torsion_site_symmetry_1
_geom_torsion_site_symmetry_2
_geom_torsion_site_symmetry_3
_geom_torsion_site_symmetry_4
_geom_torsion_publ_flag
Cu1 N1 C1 C2 -26.2(6) . . . . ?
Cu1 N1 C1 C10 150.5(3) . . . . ?
Cu1 N1 C20 C11 -145.8(3) . . . . ?
Cu1 N1 C20 C19 35.6(6) . . . . ?
Cu1 N2 C21 C22 -55.0(6) . . . . ?
Cu1 N2 C21 C30 127.5(4) . . . . ?
Cu1 N2 C40 C31 -131.9(3) . . . . ?
Cu1 N2 C40 C39 47.6(5) . . . . ?
Cu2 Cu1 N1 Cu2 -6.7(2) . . . 2_656 ?
Cu2 Cu1 N1 C1 101.3(3) . . . . ?
Cu2 Cu1 N1 C1 108.0(4) 2_656 . . . ?
Cu2 Cu1 N1 C20 -117.9(3) . . . . ?
Cu2 Cu1 N1 C20 -111.2(4) 2_656 . . . ?
Cu2 Cu1 N2 Cu2 2.2(2) 2_656 . . . ?
Cu2 Cu1 N2 C21 116.7(3) . . . . ?
Cu2 Cu1 N2 C21 118.9(3) 2_656 . . . ?
Cu2 Cu1 N2 C40 -117.4(4) . . . . ?
Cu2 Cu1 N2 C40 -115.3(3) 2_656 . . . ?
Cu2 O1 C50 C51 144.7(10) . . . . ?
Cu2 O1 C50 C54 -177.5(8) . . . . ?
Cu2 O1 C53 C52 -154.9(4) . . . . ?
Cu2 N1 C1 C2 69.6(5) 2_656 . . . ?
Cu2 N1 C1 C10 -113.7(3) 2_656 . . . ?
Cu2 N1 C20 C11 115.2(3) 2_656 . . . ?
Cu2 N1 C20 C19 -63.4(5) 2_656 . . . ?
Cu2 N2 C21 C22 49.1(6) . . . . ?
Cu2 N2 C21 C30 -128.4(3) . . . . ?
Cu2 N2 C40 C31 124.9(3) . . . . ?
Cu2 N2 C40 C39 -55.7(5) . . . . ?
O1 C50 C51 C52 27.9(14) . . . . ?
O1 C50 C54 C52 -28.4(12) . . . . ?
N1 C1 C2 C3 177.3(4) . . . . ?
N1 C1 C10 C9 171.9(4) . . . . ?
N1 C1 C10 C11 -4.8(5) . . . . ?
N2 C21 C22 C23 -177.0(5) . . . . ?
N2 C21 C30 C29 -173.7(4) . . . . ?
N2 C21 C30 C31 4.6(5) . . . . ?
C1 N1 C20 C11 -0.2(5) . . . . ?
C1 N1 C20 C19 -178.7(4) . . . . ?
C1 C2 C3 C4 6.1(7) . . . . ?
C1 C10 C11 C12 -170.4(5) . . . . ?
C1 C10 C11 C20 4.4(5) . . . . ?
C2 C1 C10 C9 -11.4(6) . . . . ?
C2 C1 C10 C11 172.0(4) . . . . ?
C2 C3 C4 C5 174.5(4) . . . . ?
C2 C3 C4 C9 -2.6(7) . . . . ?
C3 C4 C5 C6 -171.0(4) . . . . ?
C3 C4 C9 C8 167.7(4) . . . . ?
C3 C4 C9 C10 -7.9(6) . . . . ?
C4 C5 C6 C7 1.3(7) . . . . ?
C4 C9 C10 C1 14.3(6) . . . . ?
C4 C9 C10 C11 -170.4(5) . . . . ?
C5 C4 C9 C8 -9.4(6) . . . . ?
C5 C4 C9 C10 175.0(4) . . . . ?
C5 C6 C7 C8 -5.0(7) . . . . ?
C6 C7 C8 C9 1.3(7) . . . . ?
C7 C8 C9 C4 5.9(6) . . . . ?
C7 C8 C9 C10 -178.9(4) . . . . ?
C8 C9 C10 C1 -160.9(4) . . . . ?
C8 C9 C10 C11 14.5(8) . . . . ?
C9 C4 C5 C6 6.1(7) . . . . ?
C9 C10 C11 C12 13.9(9) . . . . ?
C9 C10 C11 C20 -171.3(5) . . . . ?
C10 C1 C2 C3 1.0(7) . . . . ?
C10 C11 C12 C13 6.6(9) . . . . ?
C10 C11 C12 C17 -176.7(5) . . . . ?
C10 C11 C20 N1 -2.7(5) . . . . ?
C10 C11 C20 C19 175.9(4) . . . . ?
C11 C12 C13 C14 -179.2(5) . . . . ?
C11 C12 C17 C16 178.2(5) . . . . ?
C11 C12 C17 C18 -4.6(7) . . . . ?
C12 C11 C20 N1 173.3(4) . . . . ?
C12 C11 C20 C19 -8.2(7) . . . . ?
C12 C13 C14 C15 -0.5(8) . . . . ?
C12 C17 C18 C19 -1.5(8) . . . . ?
C13 C12 C17 C16 -4.8(7) . . . . ?
C13 C12 C17 C18 172.4(5) . . . . ?
C13 C14 C15 C16 -2.3(8) . . . . ?
C14 C15 C16 C17 1.4(9) . . . . ?
C15 C16 C17 C12 2.2(8) . . . . ?
C15 C16 C17 C18 -175.0(5) . . . . ?
C16 C17 C18 C19 175.8(5) . . . . ?
C17 C12 C13 C14 4.1(7) . . . . ?
C17 C18 C19 C20 2.7(8) . . . . ?
C18 C19 C20 N1 -179.4(5) . . . . ?
C18 C19 C20 C11 2.2(7) . . . . ?
C20 N1 C1 C2 -173.5(4) . . . . ?
C20 N1 C1 C10 3.2(5) . . . . ?
C20 C11 C12 C13 -167.7(4) . . . . ?
C20 C11 C12 C17 9.0(6) . . . . ?
C21 N2 C40 C31 0.8(5) . . . . ?
C21 N2 C40 C39 -179.8(4) . . . . ?
C21 C22 C23 C24 -6.2(7) . . . . ?
C21 C30 C31 C32 173.1(5) . . . . ?
C21 C30 C31 C40 -3.9(5) . . . . ?
C22 C21 C30 C29 8.8(7) . . . . ?
C22 C21 C30 C31 -173.0(4) . . . . ?
C22 C23 C24 C25 -173.6(5) . . . . ?
C22 C23 C24 C29 2.9(8) . . . . ?
C23 C24 C25 C26 172.4(5) . . . . ?
C23 C24 C29 C28 -170.4(5) . . . . ?
C23 C24 C29 C30 6.3(7) . . . . ?
C24 C25 C26 C27 -0.3(9) . . . . ?
C24 C29 C30 C21 -11.6(6) . . . . ?
C24 C29 C30 C31 170.8(5) . . . . ?
C25 C24 C29 C28 6.2(7) . . . . ?
C25 C24 C29 C30 -177.2(4) . . . . ?
C25 C26 C27 C28 2.5(9) . . . . ?
C26 C27 C28 C29 -0.2(8) . . . . ?
C27 C28 C29 C24 -4.2(7) . . . . ?
C27 C28 C29 C30 179.4(5) . . . . ?
C28 C29 C30 C21 164.7(5) . . . . ?
C28 C29 C30 C31 -12.8(9) . . . . ?
C29 C24 C25 C26 -4.1(8) . . . . ?
C29 C30 C31 C32 -9.1(9) . . . . ?
C29 C30 C31 C40 173.8(5) . . . . ?
C30 C21 C22 C23 0.2(7) . . . . ?
C30 C31 C32 C33 -9.8(8) . . . . ?
C30 C31 C32 C37 173.0(5) . . . . ?
C30 C31 C40 N2 2.0(5) . . . . ?
C30 C31 C40 C39 -177.5(4) . . . . ?
C31 C32 C33 C34 175.7(5) . . . . ?
C31 C32 C37 C36 -172.9(5) . . . . ?
C31 C32 C37 C38 8.2(7) . . . . ?
C32 C31 C40 N2 -175.7(4) . . . . ?
C32 C31 C40 C39 4.8(7) . . . . ?
C32 C33 C34 C35 -0.4(8) . . . . ?
C32 C37 C38 C39 -0.1(7) . . . . ?
C33 C32 C37 C36 9.7(7) . . . . ?
C33 C32 C37 C38 -169.2(5) . . . . ?
C33 C34 C35 C36 5.4(9) . . . . ?
C34 C35 C36 C37 -2.6(9) . . . . ?
C35 C36 C37 C32 -5.2(8) . . . . ?
C35 C36 C37 C38 173.8(5) . . . . ?
C36 C37 C38 C39 -179.1(5) . . . . ?
C37 C32 C33 C34 -7.1(7) . . . . ?
C37 C38 C39 C40 -5.4(7) . . . . ?
C38 C39 C40 N2 -176.3(4) . . . . ?
C38 C39 C40 C31 3.1(7) . . . . ?
C40 N2 C21 C22 174.1(4) . . . . ?
C40 N2 C21 C30 -3.4(5) . . . . ?
C40 C31 C32 C33 167.0(4) . . . . ?
C40 C31 C32 C37 -10.2(6) . . . . ?
C50 O1 C53 C52 21.8(6) . . . . ?
C50 C51 C52 C53 -13.8(14) . . . . ?
C51 C52 C53 O1 -5.0(10) . . . . ?
C53 O1 C50 C51 -32.2(12) . . . . ?
C53 O1 C50 C54 5.7(10) . . . . ?
C53 C52 C54 C50 38.4(11) . . . . ?
C54 C52 C53 O1 -36.6(8) . . . . ?
O2 C41 C42 C43 32(3) . . . . ?
C41 O2 C44 C43 37.3(16) . . . . ?
C41 C42 C43 C44 -9(4) . . . . ?
C42 C43 C44 O2 -16(3) . . . . ?
C44 O2 C41 C42 -41.3(15) . . . . ?
O3 C45 C46 C47 24.9(13) . . . . ?
O3 C45 C49 C47 -32.0(19) . . . . ?
C45 O3 C48 C47 -20.9(8) . . . . ?
C45 C46 C47 C48 -36.4(13) . . . . ?
C46 C47 C48 O3 35.3(10) . . . . ?
C48 O3 C45 C46 -2.8(10) . . . . ?
C48 O3 C45 C49 31.9(13) . . . . ?
C48 C47 C49 C45 22(2) . . . . ?
C49 C47 C48 O3 -4(2) . . . . ?
